data_4341883
loop_
_publ_author_name
'Zhang, Xiao-Peng'
'Chang, Victoria Y.'
'Liu, Jian'
'Yang, Xiao-Liang'
'Huang, Wei'
'Li, Yizhi'
'Li, Cheng-Hui'
'Muller, Gilles'
'You, Xiao-Zeng'

_publ_section_title
;
 Potential Switchable Circularly Polarized Luminescence from Chiral
 Cyclometalated Platinum(II) Complexes.
;
_journal_issue 1
_journal_name_full 'Inorganic chemistry'
_journal_page_first 143
_journal_page_last 152
_journal_paper_doi 10.1021/ic5019136
_journal_volume 54
_journal_year 2015
_chemical_absolute_configuration unk
_chemical_formula_moiety 'C100 H108 Cl16 N8 O19 Pt3'
_chemical_formula_sum 'C100 H108 Cl16 N8 O19 Pt3'
_chemical_formula_weight 2878.41
_chemical_name_systematic
; 
 ? 
;
_space_group_IT_number 18
_symmetry_cell_setting orthorhombic
_symmetry_space_group_name_Hall 'P 2 2ab'
_symmetry_space_group_name_H-M 'P 21 21 2'
_atom_sites_solution_hydrogens geom
_atom_sites_solution_primary direct
_atom_sites_solution_secondary difmap
_audit_creation_method SHELXL-97
_cell_angle_alpha 90.00
_cell_angle_beta 90.00
_cell_angle_gamma 90.00
_cell_formula_units_Z 2
_cell_length_a 17.2735(14)
_cell_length_b 31.0196(17)
_cell_length_c 11.8157(12)
_cell_measurement_reflns_used 9854
_cell_measurement_temperature 291(2)
_cell_measurement_theta_max 21.57
_cell_measurement_theta_min 2.167
_cell_volume 6331.1(9)
_computing_cell_refinement SMART
_computing_data_collection SMART,(Bruker,2000)
_computing_data_reduction SAINT(Bruker,2000)
_computing_molecular_graphics SHELXTL
_computing_publication_material SHELXTL
_computing_structure_refinement SHELXTL
_computing_structure_solution 'SHELXTL(Bruker,2000) '
_diffrn_ambient_temperature 291(2)
_diffrn_measured_fraction_theta_full 0.998
_diffrn_measured_fraction_theta_max 0.998
_diffrn_measurement_device_type 'Bruker Smart Aepex CCD'
_diffrn_measurement_method 'phi and omega scans'
_diffrn_radiation_monochromator graphite
_diffrn_radiation_source 'fine-focus sealed tube'
_diffrn_radiation_type MoK\a
_diffrn_radiation_wavelength 0.71073
_diffrn_reflns_av_R_equivalents 0.0192
_diffrn_reflns_av_sigmaI/netI 0.0598
_diffrn_reflns_limit_h_max 21
_diffrn_reflns_limit_h_min -21
_diffrn_reflns_limit_k_max 38
_diffrn_reflns_limit_k_min -38
_diffrn_reflns_limit_l_max 10
_diffrn_reflns_limit_l_min -14
_diffrn_reflns_number 50622
_diffrn_reflns_theta_full 26.00
_diffrn_reflns_theta_max 26.00
_diffrn_reflns_theta_min 1.35
_exptl_absorpt_coefficient_mu 3.704
_exptl_absorpt_correction_T_max 0.5887
_exptl_absorpt_correction_T_min 0.4236
_exptl_absorpt_correction_type multi-scan
_exptl_absorpt_process_details SADABS,Bruker,2000
_exptl_crystal_colour green-yellow
_exptl_crystal_density_diffrn 1.510
_exptl_crystal_density_method 'not measured'
_exptl_crystal_description block
_exptl_crystal_F_000 2844
_exptl_crystal_size_max 0.28
_exptl_crystal_size_mid 0.20
_exptl_crystal_size_min 0.16
_refine_diff_density_max 1.693
_refine_diff_density_min -0.765
_refine_diff_density_rms 0.149
_refine_ls_abs_structure_details 'Flack H D (1983), Acta Cryst. A39, 876-881'
_refine_ls_abs_structure_Flack 0.072(6)
_refine_ls_extinction_method none
_refine_ls_goodness_of_fit_ref 1.016
_refine_ls_hydrogen_treatment constr
_refine_ls_matrix_type fullcycle
_refine_ls_number_parameters 691
_refine_ls_number_reflns 12412
_refine_ls_number_restraints 0
_refine_ls_restrained_S_all 1.016
_refine_ls_R_factor_all 0.0480
_refine_ls_R_factor_gt 0.0447
_refine_ls_shift/su_max 0.000
_refine_ls_shift/su_mean 0.000
_refine_ls_structure_factor_coef Fsqd
_refine_ls_weighting_details 'calc w=1/[\s^2^(Fo^2^)+(0.0700P)^2^+1.8800P] where P=(Fo^2^+2Fc^2^)/3'
_refine_ls_weighting_scheme calc
_refine_ls_wR_factor_gt 0.1143
_refine_ls_wR_factor_ref 0.1149
_reflns_number_gt 10804
_reflns_number_total 12412
_reflns_threshold_expression >2sigma(I)
_cod_data_source_file ic5019136_si_003.cif
_cod_data_source_block 20121109i
_cod_depositor_comments
;
The following automatic conversions were performed:

'_symmetry_cell_setting' value 'Orthorhombic' changed to
'orthorhombic' according to
/home/saulius/struct/COD-crude-data--automatic-downloads/rss-feeds/ACS/lib/dictionaries/cif_core.dic
dictionary named 'cif_core.dic' version 2.4.2 from 2011-04-26.

Automatic conversion script
Id: cif_fix_values 2935 2014-11-11 08:27:57Z andrius 

 Adding full bibliography for 4341879--4341883.cif.
;
_cod_original_sg_symbol_H-M 'P2(1)2(1)2 '
_cod_database_code 4341883

loop_
_symmetry_equiv_pos_as_xyz
'x, y, z'
'-x, -y, z'
'-x+1/2, y+1/2, -z'
'x+1/2, -y+1/2, -z'

loop_
_atom_site_label
_atom_site_type_symbol
_atom_site_fract_x
_atom_site_fract_y
_atom_site_fract_z
_atom_site_U_iso_or_equiv
_atom_site_adp_type
_atom_site_occupancy
_atom_site_symmetry_multiplicity
_atom_site_calc_flag
_atom_site_refinement_flags
C1 C 0.6157(4) 0.0172(2) 0.8043(6) 0.0372(14) Uani 1 1 d .
C2 C 0.6398(4) -0.0276(2) 0.8060(7) 0.0450(17) Uani 1 1 d .
C3 C 0.6483(4) -0.0485(2) 0.9114(6) 0.0362(16) Uani 1 1 d .
H3 H 0.6677 -0.0765 0.9128 0.043 Uiso 1 1 calc R
C4 C 0.6296(4) -0.0296(2) 1.0087(6) 0.0398(15) Uani 1 1 d .
H4 H 0.6340 -0.0448 1.0762 0.048 Uiso 1 1 calc R
C5 C 0.6028(4) 0.0138(2) 1.0101(7) 0.0404(16) Uani 1 1 d .
H5 H 0.5892 0.0275 1.0774 0.048 Uiso 1 1 calc R
C6 C 0.5979(4) 0.0343(2) 0.9092(6) 0.0422(17) Uani 1 1 d .
N1 N 0.5528(3) 0.09249(19) 0.7960(4) 0.0357(12) Uani 1 1 d .
C7 C 0.5572(4) 0.0768(2) 0.9060(6) 0.0420(17) Uani 1 1 d .
C8 C 0.5218(4) 0.0992(2) 0.9938(8) 0.0471(18) Uani 1 1 d .
H8 H 0.5247 0.0888 1.0674 0.057 Uiso 1 1 calc R
C9 C 0.4821(4) 0.1373(2) 0.9716(7) 0.0437(17) Uani 1 1 d .
C10 C 0.4778(5) 0.1529(2) 0.8615(7) 0.0481(18) Uani 1 1 d .
C11 C 0.5131(4) 0.1305(2) 0.7737(7) 0.0412(16) Uani 1 1 d .
H11 H 0.5102 0.1410 0.7001 0.049 Uiso 1 1 calc R
C12 C 0.4390(5) 0.1629(2) 1.0612(7) 0.0484(18) Uani 1 1 d .
H12A H 0.4767 0.1755 1.1122 0.058 Uiso 1 1 calc R
H12B H 0.4076 0.1431 1.1051 0.058 Uiso 1 1 calc R
C13 C 0.3832(5) 0.2012(2) 1.0137(8) 0.055(2) Uani 1 1 d .
H13 H 0.3518 0.2186 1.0656 0.066 Uiso 1 1 calc R
C14 C 0.3485(5) 0.1861(3) 0.8869(8) 0.055(2) Uani 1 1 d .
H14A H 0.3332 0.1561 0.8822 0.066 Uiso 1 1 calc R
H14B H 0.3091 0.2051 0.8562 0.066 Uiso 1 1 calc R
C15 C 0.4299(5) 0.1954(2) 0.8453(8) 0.054(2) Uani 1 1 d .
H15 H 0.4328 0.2079 0.7694 0.065 Uiso 1 1 calc R
C16 C 0.4599(5) 0.2241(2) 0.9393(8) 0.054(2) Uani 1 1 d .
C17 C 0.4208(5) 0.2676(2) 0.8987(7) 0.0458(18) Uani 1 1 d .
H17A H 0.4577 0.2843 0.8568 0.069 Uiso 1 1 calc R
H17B H 0.4037 0.2837 0.9635 0.069 Uiso 1 1 calc R
H17C H 0.3772 0.2611 0.8513 0.069 Uiso 1 1 calc R
C18 C 0.5466(5) 0.2297(2) 0.9542(7) 0.051(2) Uani 1 1 d .
H18A H 0.5719 0.2262 0.8824 0.077 Uiso 1 1 calc R
H18B H 0.5656 0.2084 1.0062 0.077 Uiso 1 1 calc R
H18C H 0.5572 0.2579 0.9834 0.077 Uiso 1 1 calc R
C19 C 0.6495(5) -0.0536(2) 0.7060(6) 0.0430(17) Uani 1 1 d .
C20 C 0.7085(4) -0.0833(2) 0.6863(6) 0.0399(15) Uani 1 1 d .
H20 H 0.7482 -0.0869 0.7386 0.048 Uiso 1 1 calc R
C21 C 0.7070(4) -0.1073(2) 0.5877(7) 0.0443(18) Uani 1 1 d .
C22 C 0.6469(4) -0.1032(2) 0.5102(7) 0.0466(18) Uani 1 1 d .
C23 C 0.5880(4) -0.0732(2) 0.5300(6) 0.0408(17) Uani 1 1 d .
H23 H 0.5483 -0.0696 0.4777 0.049 Uiso 1 1 calc R
C24 C 0.7705(5) -0.1396(3) 0.5559(8) 0.058(2) Uani 1 1 d .
H24A H 0.7684 -0.1635 0.6086 0.070 Uiso 1 1 calc R
H24B H 0.8204 -0.1257 0.5654 0.070 Uiso 1 1 calc R
C25 C 0.7656(5) -0.1588(3) 0.4276(8) 0.062(2) Uani 1 1 d .
H25 H 0.8050 -0.1787 0.3988 0.074 Uiso 1 1 calc R
C26 C 0.7276(4) -0.1214(2) 0.3456(7) 0.0473(18) Uani 1 1 d .
H26A H 0.7467 -0.0925 0.3601 0.057 Uiso 1 1 calc R
H26B H 0.7291 -0.1282 0.2655 0.057 Uiso 1 1 calc R
C27 C 0.6507(5) -0.1315(3) 0.4027(6) 0.0491(18) Uani 1 1 d .
H27 H 0.6051 -0.1305 0.3536 0.059 Uiso 1 1 calc R
C28 C 0.6711(5) -0.1754(3) 0.4486(7) 0.0476(18) Uani 1 1 d .
C29 C 0.6564(5) -0.2031(2) 0.3404(6) 0.0494(19) Uani 1 1 d .
H29A H 0.6764 -0.2316 0.3519 0.074 Uiso 1 1 calc R
H29B H 0.6820 -0.1900 0.2770 0.074 Uiso 1 1 calc R
H29C H 0.6018 -0.2046 0.3259 0.074 Uiso 1 1 calc R
C30 C 0.6229(5) -0.1934(3) 0.5476(7) 0.055(2) Uani 1 1 d .
H30A H 0.6319 -0.1764 0.6140 0.082 Uiso 1 1 calc R
H30B H 0.6378 -0.2227 0.5620 0.082 Uiso 1 1 calc R
H30C H 0.5690 -0.1924 0.5283 0.082 Uiso 1 1 calc R
C31 C 0.7012(4) 0.0299(2) 0.5870(5) 0.0350(14) Uani 1 1 d .
C32 C 0.8108(4) -0.0035(3) 0.4956(6) 0.0469(17) Uani 1 1 d .
C33 C 0.8719(4) -0.0182(2) 0.5619(8) 0.0505(19) Uani 1 1 d .
C34 C 0.9339(4) -0.0394(2) 0.5118(7) 0.0429(17) Uani 1 1 d .
H34 H 0.9747 -0.0492 0.5562 0.051 Uiso 1 1 calc R
C35 C 0.9349(5) -0.0459(2) 0.3954(7) 0.0478(18) Uani 1 1 d .
H35 H 0.9764 -0.0601 0.3619 0.057 Uiso 1 1 calc R
C36 C 0.8739(5) -0.0312(3) 0.3291(8) 0.0555(19) Uani 1 1 d .
H36 H 0.8746 -0.0356 0.2513 0.067 Uiso 1 1 calc R
C37 C 0.8119(4) -0.0100(2) 0.3792(7) 0.0427(16) Uani 1 1 d .
C38 C 0.8682(4) -0.0148(2) 0.6877(7) 0.0466(17) Uani 1 1 d .
H38A H 0.9095 -0.0313 0.7205 0.070 Uiso 1 1 calc R
H38B H 0.8194 -0.0257 0.7139 0.070 Uiso 1 1 calc R
H38C H 0.8733 0.0149 0.7097 0.070 Uiso 1 1 calc R
C39 C 0.7462(4) 0.0055(2) 0.3073(6) 0.0453(16) Uani 1 1 d .
H39A H 0.7664 0.0194 0.2409 0.068 Uiso 1 1 calc R
H39B H 0.7155 0.0257 0.3495 0.068 Uiso 1 1 calc R
H39C H 0.7147 -0.0185 0.2853 0.068 Uiso 1 1 calc R
C40 C 0.6211(5) 0.1099(2) 0.5711(7) 0.0473(17) Uani 1 1 d .
C41 C 0.6146(5) 0.1709(3) 0.4329(7) 0.0509(18) Uani 1 1 d .
C42 C 0.6287(4) 0.1634(2) 0.3234(7) 0.0494(17) Uani 1 1 d .
C43 C 0.6313(5) 0.1963(3) 0.2431(8) 0.060(2) Uani 1 1 d .
H43 H 0.6395 0.1899 0.1671 0.072 Uiso 1 1 calc R
C44 C 0.6216(5) 0.2389(3) 0.2784(7) 0.059(2) Uani 1 1 d .
H44 H 0.6254 0.2613 0.2265 0.071 Uiso 1 1 calc R
C45 C 0.6055(4) 0.2480(3) 0.3969(7) 0.0502(19) Uani 1 1 d .
H45 H 0.5987 0.2761 0.4224 0.060 Uiso 1 1 calc R
C46 C 0.6007(5) 0.2144(3) 0.4683(8) 0.054(2) Uani 1 1 d .
C47 C 0.5940(5) 0.2253(3) 0.5941(7) 0.059(2) Uani 1 1 d .
H47A H 0.5595 0.2052 0.6300 0.088 Uiso 1 1 calc R
H47B H 0.5741 0.2540 0.6026 0.088 Uiso 1 1 calc R
H47C H 0.6441 0.2235 0.6288 0.088 Uiso 1 1 calc R
C48 C 0.6414(5) 0.1187(2) 0.2845(7) 0.056(2) Uani 1 1 d .
H48A H 0.6496 0.1003 0.3488 0.084 Uiso 1 1 calc R
H48B H 0.6860 0.1177 0.2362 0.084 Uiso 1 1 calc R
H48C H 0.5968 0.1089 0.2434 0.084 Uiso 1 1 calc R
C49 C 0.8802(5) 0.1474(2) 0.4914(9) 0.064(2) Uani 1 1 d .
H49 H 0.8792 0.1321 0.5639 0.077 Uiso 1 1 calc R
C50 C 0.1254(5) 0.1360(3) 0.0630(7) 0.0525(19) Uani 1 1 d .
H50 H 0.0772 0.1432 0.0236 0.063 Uiso 1 1 calc R
Cl1 Cl 0.86335(14) 0.09148(8) 0.1255(2) 0.0656(6) Uani 1 1 d .
Cl2 Cl 0.01622(13) 0.14019(7) 0.77756(19) 0.0579(5) Uani 1 1 d .
Cl3 Cl 0.80324(14) 0.12788(7) 0.4063(2) 0.0638(6) Uani 1 1 d .
Cl4 Cl 0.96994(13) 0.14502(8) 0.4395(2) 0.0668(6) Uani 1 1 d .
Cl5 Cl 0.85266(14) 0.20166(8) 0.5154(2) 0.0675(6) Uani 1 1 d .
Cl6 Cl 0.17035(13) 0.09306(7) -0.0096(2) 0.0645(6) Uani 1 1 d .
Cl7 Cl 0.18643(12) 0.18212(7) 0.0612(2) 0.0576(5) Uani 1 1 d .
Cl8 Cl 0.10507(13) 0.12832(7) 0.20024(19) 0.0624(5) Uani 1 1 d .
N2 N 0.5893(3) -0.04855(18) 0.6300(6) 0.0404(13) Uani 1 1 d .
N3 N 0.7454(3) 0.01531(17) 0.5486(5) 0.0384(13) Uani 1 1 d .
N4 N 0.6235(4) 0.1393(2) 0.5078(6) 0.0498(15) Uani 1 1 d .
O11 O 0.8954(4) 0.0825(2) 0.0145(6) 0.0712(18) Uani 1 1 d .
O12 O 0.8595(4) 0.0509(2) 0.1853(5) 0.0646(15) Uani 1 1 d .
O13 O 0.7859(4) 0.1095(2) 0.1209(7) 0.078(2) Uani 1 1 d .
O14 O 0.9128(3) 0.12314(18) 0.1714(6) 0.0631(15) Uani 1 1 d .
O21 O -0.0059(4) 0.10111(19) 0.7161(5) 0.0664(16) Uani 1 1 d .
O22 O 0.0974(4) 0.1449(2) 0.7611(6) 0.073(2) Uani 1 1 d .
O23 O -0.0290(4) 0.1739(2) 0.7205(5) 0.0635(16) Uani 1 1 d .
O24 O 0.0013(4) 0.1439(2) 0.8932(6) 0.075(2) Uani 1 1 d .
O1W O 0.8221(9) 0.0197(6) -0.0041(16) 0.047(4) Uani 0.30 1 d P
H1X H 0.8206 0.0011 0.0485 0.056 Uiso 0.30 1 d PR
H1Y H 0.8278 0.0447 0.0245 0.056 Uiso 0.30 1 d PR
O2W O 0.7777(9) 0.1614(6) 0.8695(14) 0.050(4) Uani 0.30 1 d P
H2X H 0.8144 0.1773 0.8931 0.060 Uiso 0.30 1 d PR
H2Y H 0.7350 0.1706 0.8957 0.060 Uiso 0.30 1 d PR
O3W O 0.5000 1.0000 0.3210(7) 0.0168(15) Uani 0.60 2 d SP
H3X H 0.5394 1.0034 0.3631 0.020 Uiso 0.30 1 d PR
H3Y H 0.4661 0.9802 0.3255 0.020 Uiso 0.30 1 d PR
O4W O 0.7462(8) 0.1230(5) 0.6322(14) 0.040(3) Uani 0.30 1 d P
H4X H 0.7321 0.1483 0.6514 0.048 Uiso 0.30 1 d PR
H4Y H 0.7501 0.1073 0.6909 0.048 Uiso 0.30 1 d PR
O5W O 1.0000 1.0000 0.9751(10) 0.064(4) Uani 0.60 2 d SP
H5X H 0.9663 1.0142 0.9401 0.077 Uiso 0.30 1 d PR
H5Y H 0.9936 0.9732 0.9650 0.077 Uiso 0.30 1 d PR
Pt1 Pt 0.621182(15) 0.061892(8) 0.68122(2) 0.04039(8) Uani 1 1 d .
Pt2 Pt 0.5000 0.0000 0.63565(4) 0.04992(12) Uani 1 2 d S

loop_
_atom_site_aniso_label
_atom_site_aniso_U_11
_atom_site_aniso_U_22
_atom_site_aniso_U_33
_atom_site_aniso_U_23
_atom_site_aniso_U_13
_atom_site_aniso_U_12
C1 0.038(3) 0.040(3) 0.034(3) -0.015(3) -0.014(3) -0.008(3)
C2 0.036(3) 0.039(4) 0.059(5) 0.003(3) -0.012(3) 0.008(3)
C3 0.036(3) 0.023(3) 0.050(4) 0.004(3) -0.017(3) -0.007(2)
C4 0.042(4) 0.040(3) 0.038(4) 0.007(3) 0.017(3) 0.007(3)
C5 0.041(4) 0.034(3) 0.046(4) -0.003(3) 0.009(3) -0.008(3)
C6 0.039(4) 0.050(4) 0.037(4) 0.001(3) -0.007(3) 0.015(3)
N1 0.041(3) 0.049(3) 0.017(3) 0.011(2) -0.001(2) -0.001(2)
C7 0.048(4) 0.049(4) 0.029(3) -0.007(3) -0.021(3) 0.013(3)
C8 0.059(5) 0.027(3) 0.055(5) 0.000(3) 0.001(4) -0.008(3)
C9 0.040(4) 0.035(4) 0.056(5) -0.001(3) 0.011(3) 0.010(3)
C10 0.057(4) 0.031(3) 0.056(5) -0.015(3) 0.013(4) -0.014(3)
C11 0.038(4) 0.040(4) 0.046(4) -0.006(3) 0.019(3) 0.008(3)
C12 0.057(5) 0.041(4) 0.047(4) -0.002(3) 0.008(4) 0.001(3)
C13 0.064(5) 0.041(4) 0.061(5) 0.002(4) 0.017(4) 0.020(4)
C14 0.044(4) 0.042(4) 0.078(6) -0.012(4) 0.006(4) 0.014(3)
C15 0.076(5) 0.031(4) 0.054(5) -0.012(3) 0.015(4) 0.010(3)
C16 0.067(5) 0.034(4) 0.059(5) -0.013(4) 0.033(4) 0.009(3)
C17 0.060(5) 0.035(4) 0.043(4) -0.005(3) 0.022(3) 0.015(3)
C18 0.087(6) 0.029(3) 0.038(4) -0.006(3) -0.030(4) -0.015(3)
C19 0.056(4) 0.046(4) 0.027(3) 0.005(3) 0.006(3) 0.001(3)
C20 0.041(3) 0.045(4) 0.034(3) 0.013(3) -0.004(3) 0.006(3)
C21 0.040(4) 0.036(4) 0.057(5) -0.009(3) 0.007(3) 0.004(3)
C22 0.047(4) 0.049(4) 0.044(4) -0.010(3) 0.022(3) -0.018(3)
C23 0.047(4) 0.043(4) 0.032(4) -0.013(3) 0.004(3) -0.023(3)
C24 0.055(5) 0.056(5) 0.064(5) -0.002(4) 0.007(4) 0.027(4)
C25 0.050(5) 0.063(5) 0.073(6) -0.019(5) -0.012(4) 0.028(4)
C26 0.053(4) 0.043(4) 0.046(4) -0.012(3) 0.005(3) -0.012(3)
C27 0.061(4) 0.053(4) 0.034(4) -0.013(3) -0.002(3) 0.017(3)
C28 0.054(5) 0.049(4) 0.040(4) 0.012(3) -0.007(3) 0.007(3)
C29 0.069(5) 0.044(4) 0.035(4) -0.007(3) -0.006(3) 0.023(3)
C30 0.058(5) 0.061(5) 0.045(4) 0.003(4) 0.015(4) -0.025(4)
C31 0.058(4) 0.023(3) 0.024(3) 0.001(2) 0.007(3) -0.006(3)
C32 0.038(4) 0.063(5) 0.040(4) 0.004(4) 0.010(3) 0.011(3)
C33 0.037(4) 0.046(4) 0.069(5) -0.025(4) -0.002(4) -0.014(3)
C34 0.040(4) 0.046(4) 0.043(4) -0.020(3) -0.002(3) -0.001(3)
C35 0.046(4) 0.044(4) 0.053(5) 0.006(3) 0.016(4) 0.000(3)
C36 0.057(4) 0.054(4) 0.056(5) -0.010(4) 0.009(4) -0.016(4)
C37 0.043(4) 0.040(4) 0.045(4) -0.018(3) 0.006(3) -0.004(3)
C38 0.039(4) 0.043(4) 0.057(4) -0.013(3) -0.016(4) -0.011(3)
C39 0.050(4) 0.050(4) 0.036(4) -0.002(3) -0.008(3) -0.012(3)
C40 0.048(4) 0.039(4) 0.055(5) -0.011(3) 0.015(4) 0.001(3)
C41 0.059(5) 0.053(4) 0.040(4) 0.009(3) 0.000(4) -0.015(4)
C42 0.043(4) 0.048(4) 0.057(5) 0.006(4) -0.013(4) -0.008(3)
C43 0.066(5) 0.060(5) 0.054(5) 0.011(4) -0.032(4) -0.023(4)
C44 0.067(5) 0.060(5) 0.051(4) 0.026(4) -0.029(4) -0.004(4)
C45 0.050(5) 0.042(4) 0.058(5) -0.003(4) -0.001(4) -0.001(3)
C46 0.054(5) 0.046(4) 0.062(5) -0.006(4) 0.000(4) -0.025(3)
C47 0.064(5) 0.057(5) 0.055(5) -0.011(4) 0.015(4) -0.028(4)
C48 0.080(6) 0.036(4) 0.052(5) 0.013(3) 0.032(4) -0.002(3)
C49 0.067(5) 0.037(4) 0.087(7) -0.003(4) -0.012(5) 0.001(4)
C50 0.057(4) 0.058(5) 0.042(4) 0.014(3) 0.011(4) 0.010(4)
Cl1 0.0666(13) 0.0660(13) 0.0643(13) -0.0132(11) -0.0063(11) -0.0154(10)
Cl2 0.0606(13) 0.0589(12) 0.0543(11) -0.0102(9) 0.0111(9) -0.0094(9)
Cl3 0.0670(13) 0.0593(13) 0.0650(13) -0.0146(11) 0.0120(11) -0.0139(10)
Cl4 0.0604(12) 0.0699(14) 0.0701(15) -0.0167(12) 0.0111(11) -0.0119(10)
Cl5 0.0689(13) 0.0636(13) 0.0699(15) 0.0137(11) 0.0095(11) 0.0116(10)
Cl6 0.0591(12) 0.0588(12) 0.0757(15) 0.0149(11) 0.0193(11) 0.0109(9)
Cl7 0.0530(11) 0.0589(12) 0.0607(13) 0.0101(10) -0.0100(9) 0.0061(9)
Cl8 0.0677(13) 0.0650(12) 0.0546(12) 0.0087(10) 0.0129(10) 0.0103(10)
N2 0.033(3) 0.042(3) 0.046(3) -0.018(3) 0.012(3) -0.003(2)
N3 0.038(3) 0.033(3) 0.044(3) 0.011(2) 0.012(3) -0.016(2)
N4 0.043(3) 0.054(4) 0.052(4) 0.007(3) -0.005(3) -0.008(3)
O11 0.074(4) 0.075(4) 0.065(4) -0.018(3) 0.007(3) -0.018(3)
O12 0.080(4) 0.066(4) 0.047(3) -0.006(3) -0.005(3) -0.012(3)
O13 0.078(4) 0.073(4) 0.084(5) -0.026(4) -0.018(4) 0.026(3)
O14 0.065(3) 0.052(3) 0.072(4) -0.001(3) 0.018(3) 0.011(3)
O21 0.068(4) 0.062(4) 0.068(4) -0.009(3) -0.030(3) -0.007(3)
O22 0.087(5) 0.067(4) 0.064(4) 0.025(3) -0.042(4) -0.023(3)
O23 0.068(4) 0.072(4) 0.051(3) 0.004(3) -0.006(3) -0.030(3)
O24 0.076(4) 0.075(4) 0.075(4) -0.041(3) -0.031(4) 0.022(4)
O1W 0.033(8) 0.051(10) 0.056(11) -0.015(8) -0.002(8) -0.014(7)
O2W 0.036(8) 0.080(12) 0.034(8) 0.015(9) 0.017(7) 0.016(8)
O3W 0.023(4) 0.019(4) 0.008(3) 0.000 0.000 0.002(3)
O4W 0.038(8) 0.041(8) 0.042(8) 0.007(7) -0.015(7) 0.007(7)
O5W 0.059(8) 0.101(11) 0.032(7) 0.000 0.000 -0.006(8)
Pt1 0.04315(14) 0.04022(14) 0.03779(14) -0.00770(12) 0.00845(12) -0.00899(11)
Pt2 0.0488(2) 0.0501(2) 0.0509(2) 0.000 0.000 0.00829(19)

loop_
_atom_type_symbol
_atom_type_description
_atom_type_scat_dispersion_real
_atom_type_scat_dispersion_imag
_atom_type_scat_source
C C 0.0033 0.0016 'International Tables Vol C Tables 4.2.6.8 and 6.1.1.4'
H H 0.0000 0.0000 'International Tables Vol C Tables 4.2.6.8 and 6.1.1.4'
N N 0.0061 0.0033 'International Tables Vol C Tables 4.2.6.8 and 6.1.1.4'
O O 0.0106 0.0060 'International Tables Vol C Tables 4.2.6.8 and 6.1.1.4'
Cl Cl 0.1484 0.1585 'International Tables Vol C Tables 4.2.6.8 and 6.1.1.4'
Pt Pt -1.7033 8.3905 'International Tables Vol C Tables 4.2.6.8 and 6.1.1.4'

loop_
_geom_angle_atom_site_label_1
_geom_angle_atom_site_label_2
_geom_angle_atom_site_label_3
_geom_angle
_geom_angle_site_symmetry_1
_geom_angle_site_symmetry_3
C6 C1 C2 114.8(7) . .
C6 C1 Pt1 113.2(5) . .
C2 C1 Pt1 131.1(6) . .
C3 C2 C19 117.0(6) . .
C3 C2 C1 118.9(7) . .
C19 C2 C1 123.9(7) . .
C4 C3 C2 122.3(6) . .
C4 C3 H3 118.9 . .
C2 C3 H3 118.9 . .
C3 C4 C5 120.4(7) . .
C3 C4 H4 119.8 . .
C5 C4 H4 119.8 . .
C6 C5 C4 117.0(7) . .
C6 C5 H5 121.5 . .
C4 C5 H5 121.5 . .
C5 C6 C1 126.5(7) . .
C5 C6 C7 117.7(7) . .
C1 C6 C7 114.9(6) . .
C7 N1 C11 120.0(6) . .
C7 N1 Pt1 115.4(4) . .
C11 N1 Pt1 123.8(4) . .
C8 C7 N1 120.0(6) . .
C8 C7 C6 129.0(7) . .
N1 C7 C6 110.9(6) . .
C7 C8 C9 120.0(8) . .
C7 C8 H8 120.0 . .
C9 C8 H8 120.0 . .
C10 C9 C8 120.0(7) . .
C10 C9 C12 116.3(6) . .
C8 C9 C12 123.6(8) . .
C9 C10 C11 120.0(7) . .
C9 C10 C15 115.9(6) . .
C11 C10 C15 124.1(8) . .
C10 C11 N1 120.0(7) . .
C10 C11 H11 120.0 . .
N1 C11 H11 120.0 . .
C9 C12 C13 115.5(7) . .
C9 C12 H12A 108.4 . .
C13 C12 H12A 108.4 . .
C9 C12 H12B 108.4 . .
C13 C12 H12B 108.4 . .
H12A C12 H12B 107.5 . .
C12 C13 C14 108.3(6) . .
C12 C13 C16 91.2(6) . .
C14 C13 C16 86.2(6) . .
C12 C13 H13 120.9 . .
C14 C13 H13 120.9 . .
C16 C13 H13 120.9 . .
C15 C14 C13 84.6(6) . .
C15 C14 H14A 114.5 . .
C13 C14 H14A 114.5 . .
C15 C14 H14B 114.5 . .
C13 C14 H14B 114.5 . .
H14A C14 H14B 111.7 . .
C16 C15 C14 101.0(6) . .
C16 C15 C10 103.0(7) . .
C14 C15 C10 106.9(6) . .
C16 C15 H15 114.8 . .
C14 C15 H15 114.8 . .
C10 C15 H15 114.8 . .
C15 C16 C18 119.3(6) . .
C15 C16 C17 97.7(7) . .
C18 C16 C17 111.1(7) . .
C15 C16 C13 82.5(6) . .
C18 C16 C13 137.6(8) . .
C17 C16 C13 100.1(5) . .
C16 C17 H17A 109.5 . .
C16 C17 H17B 109.5 . .
H17A C17 H17B 109.5 . .
C16 C17 H17C 109.5 . .
H17A C17 H17C 109.5 . .
H17B C17 H17C 109.5 . .
C16 C18 H18A 109.5 . .
C16 C18 H18B 109.5 . .
H18A C18 H18B 109.5 . .
C16 C18 H18C 109.5 . .
H18A C18 H18C 109.5 . .
H18B C18 H18C 109.5 . .
N2 C19 C20 121.1(6) . .
N2 C19 C2 112.5(6) . .
C20 C19 C2 126.2(7) . .
C21 C20 C19 118.8(7) . .
C21 C20 H20 120.6 . .
C19 C20 H20 120.6 . .
C20 C21 C22 121.3(6) . .
C20 C21 C24 123.0(7) . .
C22 C21 C24 115.6(7) . .
C21 C22 C23 119.6(7) . .
C21 C22 C27 117.2(7) . .
C23 C22 C27 123.2(7) . .
C22 C23 N2 119.3(6) . .
C22 C23 H23 120.3 . .
N2 C23 H23 120.3 . .
C21 C24 C25 115.4(7) . .
C21 C24 H24A 108.4 . .
C25 C24 H24A 108.4 . .
C21 C24 H24B 108.4 . .
C25 C24 H24B 108.4 . .
H24A C24 H24B 107.5 . .
C24 C25 C26 108.1(6) . .
C24 C25 C28 91.4(7) . .
C26 C25 C28 85.3(5) . .
C24 C25 H25 121.1 . .
C26 C25 H25 121.1 . .
C28 C25 H25 121.1 . .
C27 C26 C25 86.6(6) . .
C27 C26 H26A 114.2 . .
C25 C26 H26A 114.2 . .
C27 C26 H26B 114.2 . .
C25 C26 H26B 114.2 . .
H26A C26 H26B 111.4 . .
C28 C27 C26 98.2(6) . .
C28 C27 C22 103.2(6) . .
C26 C27 C22 106.5(6) . .
C28 C27 H27 115.6 . .
C26 C27 H27 115.6 . .
C22 C27 H27 115.6 . .
C27 C28 C30 118.4(7) . .
C27 C28 C29 99.4(6) . .
C30 C28 C29 109.5(7) . .
C27 C28 C25 84.2(6) . .
C30 C28 C25 136.7(7) . .
C29 C28 C25 101.5(6) . .
C28 C29 H29A 109.5 . .
C28 C29 H29B 109.5 . .
H29A C29 H29B 109.5 . .
C28 C29 H29C 109.5 . .
H29A C29 H29C 109.5 . .
H29B C29 H29C 109.5 . .
C28 C30 H30A 109.5 . .
C28 C30 H30B 109.5 . .
H30A C30 H30B 109.5 . .
C28 C30 H30C 109.5 . .
H30A C30 H30C 109.5 . .
H30B C30 H30C 109.5 . .
N3 C31 Pt1 172.5(6) . .
C33 C32 C37 120.0(7) . .
C33 C32 N3 119.4(6) . .
C37 C32 N3 120.4(6) . .
C34 C33 C32 120.0(7) . .
C34 C33 C38 119.4(8) . .
C32 C33 C38 120.4(7) . .
C33 C34 C35 120.0(7) . .
C33 C34 H34 120.0 . .
C35 C34 H34 120.0 . .
C36 C35 C34 120.0(7) . .
C36 C35 H35 120.0 . .
C34 C35 H35 120.0 . .
C37 C36 C35 120.0(8) . .
C37 C36 H36 120.0 . .
C35 C36 H36 120.0 . .
C36 C37 C32 120.0(7) . .
C36 C37 C39 119.6(6) . .
C32 C37 C39 120.4(6) . .
C33 C38 H38A 109.5 . .
C33 C38 H38B 109.5 . .
H38A C38 H38B 109.5 . .
C33 C38 H38C 109.5 . .
H38A C38 H38C 109.5 . .
H38B C38 H38C 109.5 . .
C37 C39 H39A 109.5 . .
C37 C39 H39B 109.5 . .
H39A C39 H39B 109.5 . .
C37 C39 H39C 109.5 . .
H39A C39 H39C 109.5 . .
H39B C39 H39C 109.5 . .
N4 C40 Pt1 177.3(7) . .
N4 C41 C42 119.6(8) . .
N4 C41 C46 121.2(7) . .
C42 C41 C46 118.5(7) . .
C41 C42 C43 122.5(8) . .
C41 C42 C48 119.4(7) . .
C43 C42 C48 118.1(8) . .
C42 C43 C44 119.0(8) . .
C42 C43 H43 120.5 . .
C44 C43 H43 120.5 . .
C43 C44 C45 119.6(7) . .
C43 C44 H44 120.2 . .
C45 C44 H44 120.2 . .
C46 C45 C44 117.8(7) . .
C46 C45 H45 121.1 . .
C44 C45 H45 121.1 . .
C45 C46 C41 122.4(8) . .
C45 C46 C47 116.3(7) . .
C41 C46 C47 120.3(8) . .
C46 C47 H47A 109.5 . .
C46 C47 H47B 109.5 . .
H47A C47 H47B 109.5 . .
C46 C47 H47C 109.5 . .
H47A C47 H47C 109.5 . .
H47B C47 H47C 109.5 . .
C42 C48 H48A 109.5 . .
C42 C48 H48B 109.5 . .
H48A C48 H48B 109.5 . .
C42 C48 H48C 109.5 . .
H48A C48 H48C 109.5 . .
H48B C48 H48C 109.5 . .
Cl4 C49 Cl5 110.5(5) . .
Cl4 C49 Cl3 118.2(6) . .
Cl5 C49 Cl3 102.4(5) . .
Cl4 C49 H49 108.4 . .
Cl5 C49 H49 108.4 . .
Cl3 C49 H49 108.4 . .
Cl8 C50 Cl6 117.1(5) . .
Cl8 C50 Cl7 104.5(5) . .
Cl6 C50 Cl7 109.9(4) . .
Cl8 C50 H50 108.3 . .
Cl6 C50 H50 108.3 . .
Cl7 C50 H50 108.3 . .
O14 Cl1 O12 116.5(4) . .
O14 Cl1 O11 104.5(4) . .
O12 Cl1 O11 107.0(4) . .
O14 Cl1 O13 107.8(4) . .
O12 Cl1 O13 108.2(4) . .
O11 Cl1 O13 113.1(5) . .
O24 Cl2 O22 107.9(4) . .
O24 Cl2 O21 120.4(4) . .
O22 Cl2 O21 105.9(4) . .
O24 Cl2 O23 107.0(4) . .
O22 Cl2 O23 112.9(3) . .
O21 Cl2 O23 102.9(4) . .
C19 N2 C23 119.8(5) . .
C19 N2 Pt2 126.6(3) . .
C23 N2 Pt2 113.2(4) . .
C31 N3 C32 176.8(5) . .
C40 N4 C41 171.0(8) . .
H1X O1W H1Y 109.5 . .
H2X O2W H2Y 109.5 . .
H3X O3W H3Y 127.1 . .
H4X O4W H4Y 109.5 . .
H5X O5W H5Y 110.7 . .
C40 Pt1 C1 174.1(2) . .
C40 Pt1 N1 95.0(2) . .
C1 Pt1 N1 79.2(2) . .
C40 Pt1 C31 90.4(2) . .
C1 Pt1 C31 95.2(3) . .
N1 Pt1 C31 171.0(2) . .
C40 Pt1 Pt2 112.2(2) . .
C1 Pt1 Pt2 69.09(16) . .
N1 Pt1 Pt2 90.79(16) . .
C31 Pt1 Pt2 93.78(18) . .
N2 Pt2 N2 176.5(3) 2_655 .
N2 Pt2 Pt1 93.44(15) 2_655 .
N2 Pt2 Pt1 87.22(14) . .
N2 Pt2 Pt1 87.22(14) 2_655 2_655
N2 Pt2 Pt1 93.44(15) . 2_655
Pt1 Pt2 Pt1 158.53(2) . 2_655

loop_
_geom_bond_atom_site_label_1
_geom_bond_atom_site_label_2
_geom_bond_distance
_geom_bond_site_symmetry_2
C1 C6 1.382(10) .
C1 C2 1.451(9) .
C1 Pt1 2.012(7) .
C2 C3 1.411(11) .
C2 C19 1.441(11) .
C3 C4 1.331(10) .
C3 H3 0.9300 .
C4 C5 1.425(9) .
C4 H4 0.9300 .
C5 C6 1.354(11) .
C5 H5 0.9300 .
C6 C7 1.495(10) .
N1 C7 1.390(9) .
N1 C11 1.390(9) .
N1 Pt1 2.033(6) .
C7 C8 1.390(11) .
C8 C9 1.390(10) .
C8 H8 0.9300 .
C9 C10 1.390(12) .
C9 C12 1.519(10) .
C10 C11 1.390(10) .
C10 C15 1.566(11) .
C11 H11 0.9300 .
C12 C13 1.631(11) .
C12 H12A 0.9700 .
C12 H12B 0.9700 .
C13 C14 1.680(13) .
C13 C16 1.742(11) .
C13 H13 0.9800 .
C14 C15 1.516(12) .
C14 H14A 0.9700 .
C14 H14B 0.9700 .
C15 C16 1.516(12) .
C15 H15 0.9800 .
C16 C18 1.518(12) .
C16 C17 1.583(11) .
C17 H17A 0.9600 .
C17 H17B 0.9600 .
C17 H17C 0.9600 .
C18 H18A 0.9600 .
C18 H18B 0.9600 .
C18 H18C 0.9600 .
C19 N2 1.382(8) .
C19 C20 1.394(10) .
C20 C21 1.383(11) .
C20 H20 0.9300 .
C21 C22 1.391(11) .
C21 C24 1.533(10) .
C22 C23 1.398(11) .
C22 C27 1.547(10) .
C23 N2 1.408(7) .
C23 H23 0.9300 .
C24 C25 1.630(13) .
C24 H24A 0.9700 .
C24 H24B 0.9700 .
C25 C26 1.648(12) .
C25 C28 1.731(13) .
C25 H25 0.9800 .
C26 C27 1.522(11) .
C26 H26A 0.9700 .
C26 H26B 0.9700 .
C27 C28 1.507(11) .
C27 H27 0.9800 .
C28 C30 1.540(11) .
C28 C29 1.561(11) .
C29 H29A 0.9600 .
C29 H29B 0.9600 .
C29 H29C 0.9600 .
C30 H30A 0.9600 .
C30 H30B 0.9600 .
C30 H30C 0.9600 .
C31 N3 0.997(7) .
C31 Pt1 2.033(7) .
C32 C33 1.390(11) .
C32 C37 1.390(11) .
C32 N3 1.417(7) .
C33 C34 1.390(10) .
C33 C38 1.492(12) .
C34 C35 1.390(11) .
C34 H34 0.9300 .
C35 C36 1.390(12) .
C35 H35 0.9300 .
C36 C37 1.390(11) .
C36 H36 0.9300 .
C37 C39 1.496(8) .
C38 H38A 0.9600 .
C38 H38B 0.9600 .
C38 H38C 0.9600 .
C39 H39A 0.9600 .
C39 H39B 0.9600 .
C39 H39C 0.9600 .
C40 N4 1.181(10) .
C40 Pt1 1.977(8) .
C41 N4 1.330(10) .
C41 C42 1.337(12) .
C41 C46 1.431(12) .
C42 C43 1.393(11) .
C42 C48 1.478(11) .
C43 C44 1.396(13) .
C43 H43 0.9300 .
C44 C45 1.455(13) .
C44 H44 0.9300 .
C45 C46 1.343(12) .
C45 H45 0.9300 .
C46 C47 1.529(12) .
C47 H47A 0.9600 .
C47 H47B 0.9600 .
C47 H47C 0.9600 .
C48 H48A 0.9600 .
C48 H48B 0.9600 .
C48 H48C 0.9600 .
C49 Cl4 1.669(10) .
C49 Cl5 1.772(8) .
C49 Cl3 1.773(9) .
C49 H49 0.9800 .
C50 Cl8 1.676(8) .
C50 Cl6 1.765(8) .
C50 Cl7 1.777(9) .
C50 H50 0.9800 .
Cl1 O14 1.411(7) .
Cl1 O12 1.446(7) .
Cl1 O11 1.450(7) .
Cl1 O13 1.451(7) .
Cl2 O24 1.396(7) .
Cl2 O22 1.424(7) .
Cl2 O21 1.464(6) .
Cl2 O23 1.468(7) .
N2 Pt2 2.157(6) .
O1W H1X 0.8499 .
O1W H1Y 0.8500 .
O2W H2X 0.8499 .
O2W H2Y 0.8500 .
O3W H3X 0.8500 .
O3W H3Y 0.8500 .
O4W H4X 0.8500 .
O4W H4Y 0.8499 .
O5W H5X 0.8395 .
O5W H5Y 0.8476 .
Pt1 Pt2 2.8909(3) .
Pt2 N2 2.157(6) 2_655
Pt2 Pt1 2.8909(3) 2_655

loop_
_geom_torsion_atom_site_label_1
_geom_torsion_atom_site_label_2
_geom_torsion_atom_site_label_3
_geom_torsion_atom_site_label_4
_geom_torsion
_geom_torsion_site_symmetry_4
C6 C1 C2 C3 -4.4(9) .
Pt1 C1 C2 C3 163.3(5) .
C6 C1 C2 C19 170.1(7) .
Pt1 C1 C2 C19 -22.2(10) .
C19 C2 C3 C4 -169.8(7) .
C1 C2 C3 C4 5.1(10) .
C2 C3 C4 C5 -2.6(10) .
C3 C4 C5 C6 -0.3(10) .
C4 C5 C6 C1 0.6(11) .
C4 C5 C6 C7 169.5(6) .
C2 C1 C6 C5 1.8(11) .
Pt1 C1 C6 C5 -168.2(6) .
C2 C1 C6 C7 -167.4(6) .
Pt1 C1 C6 C7 22.6(8) .
C11 N1 C7 C8 0.0(10) .
Pt1 N1 C7 C8 170.6(6) .
C11 N1 C7 C6 176.3(6) .
Pt1 N1 C7 C6 -13.1(8) .
C5 C6 C7 C8 -0.5(12) .
C1 C6 C7 C8 169.7(7) .
C5 C6 C7 N1 -176.4(7) .
C1 C6 C7 N1 -6.2(9) .
N1 C7 C8 C9 0.0(11) .
C6 C7 C8 C9 -175.6(7) .
C7 C8 C9 C10 0.0(11) .
C7 C8 C9 C12 177.4(7) .
C8 C9 C10 C11 0.0(11) .
C12 C9 C10 C11 -177.6(7) .
C8 C9 C10 C15 178.5(7) .
C12 C9 C10 C15 0.9(10) .
C9 C10 C11 N1 0.0(11) .
C15 C10 C11 N1 -178.3(7) .
C7 N1 C11 C10 0.0(10) .
Pt1 N1 C11 C10 -169.8(5) .
C10 C9 C12 C13 8.6(10) .
C8 C9 C12 C13 -168.9(7) .
C9 C12 C13 C14 31.7(9) .
C9 C12 C13 C16 -54.7(8) .
C12 C13 C14 C15 -73.4(7) .
C16 C13 C14 C15 16.6(5) .
C13 C14 C15 C16 -19.5(6) .
C13 C14 C15 C10 87.8(7) .
C9 C10 C15 C16 47.2(9) .
C11 C10 C15 C16 -134.4(7) .
C9 C10 C15 C14 -58.8(9) .
C11 C10 C15 C14 119.6(8) .
C14 C15 C16 C18 160.1(7) .
C10 C15 C16 C18 49.7(9) .
C14 C15 C16 C17 -80.4(7) .
C10 C15 C16 C17 169.1(6) .
C14 C15 C16 C13 18.9(6) .
C10 C15 C16 C13 -91.6(6) .
C12 C13 C16 C15 91.6(6) .
C14 C13 C16 C15 -16.7(5) .
C12 C13 C16 C18 -34.4(10) .
C14 C13 C16 C18 -142.7(9) .
C12 C13 C16 C17 -171.9(6) .
C14 C13 C16 C17 79.8(6) .
C3 C2 C19 N2 130.0(6) .
C1 C2 C19 N2 -44.6(9) .
C3 C2 C19 C20 -45.7(10) .
C1 C2 C19 C20 139.7(7) .
N2 C19 C20 C21 1.3(10) .
C2 C19 C20 C21 176.7(7) .
C19 C20 C21 C22 -1.9(11) .
C19 C20 C21 C24 177.8(7) .
C20 C21 C22 C23 2.2(11) .
C24 C21 C22 C23 -177.5(7) .
C20 C21 C22 C27 -179.9(7) .
C24 C21 C22 C27 0.4(10) .
C21 C22 C23 N2 -1.9(9) .
C27 C22 C23 N2 -179.6(6) .
C20 C21 C24 C25 -170.4(8) .
C22 C21 C24 C25 9.3(11) .
C21 C24 C25 C26 31.1(10) .
C21 C24 C25 C28 -54.4(8) .
C24 C25 C26 C27 -73.3(7) .
C28 C25 C26 C27 16.7(5) .
C25 C26 C27 C28 -19.4(6) .
C25 C26 C27 C22 87.1(7) .
C21 C22 C27 C28 46.3(9) .
C23 C22 C27 C28 -135.9(7) .
C21 C22 C27 C26 -56.6(9) .
C23 C22 C27 C26 121.3(7) .
C26 C27 C28 C30 159.4(7) .
C22 C27 C28 C30 50.2(9) .
C26 C27 C28 C29 -82.3(7) .
C22 C27 C28 C29 168.5(6) .
C26 C27 C28 C25 18.5(6) .
C22 C27 C28 C25 -90.7(6) .
C24 C25 C28 C27 91.2(6) .
C26 C25 C28 C27 -16.9(5) .
C24 C25 C28 C30 -34.9(11) .
C26 C25 C28 C30 -142.9(10) .
C24 C25 C28 C29 -170.4(6) .
C26 C25 C28 C29 81.5(6) .
C37 C32 C33 C34 0.0(12) .
N3 C32 C33 C34 175.4(6) .
C37 C32 C33 C38 -174.7(7) .
N3 C32 C33 C38 0.7(11) .
C32 C33 C34 C35 0.0(11) .
C38 C33 C34 C35 174.7(7) .
C33 C34 C35 C36 0.0(11) .
C34 C35 C36 C37 0.0(11) .
C35 C36 C37 C32 0.0(11) .
C35 C36 C37 C39 -179.7(6) .
C33 C32 C37 C36 0.0(12) .
N3 C32 C37 C36 -175.4(6) .
C33 C32 C37 C39 179.7(6) .
N3 C32 C37 C39 4.3(11) .
N4 C41 C42 C43 -170.6(7) .
C46 C41 C42 C43 0.9(12) .
N4 C41 C42 C48 10.0(12) .
C46 C41 C42 C48 -178.6(7) .
C41 C42 C43 C44 2.2(12) .
C48 C42 C43 C44 -178.3(8) .
C42 C43 C44 C45 -2.7(12) .
C43 C44 C45 C46 0.1(12) .
C44 C45 C46 C41 3.2(12) .
C44 C45 C46 C47 172.5(8) .
N4 C41 C46 C45 167.6(8) .
C42 C41 C46 C45 -3.7(13) .
N4 C41 C46 C47 -1.3(12) .
C42 C41 C46 C47 -172.7(8) .
C20 C19 N2 C23 -1.1(8) .
C2 C19 N2 C23 -177.0(5) .
C20 C19 N2 Pt2 -172.8(4) .
C2 C19 N2 Pt2 11.2(7) .
C22 C23 N2 C19 1.3(8) .
C22 C23 N2 Pt2 174.1(5) .
Pt1 C31 N3 C32 -40(13) .
C33 C32 N3 C31 69(11) .
C37 C32 N3 C31 -116(11) .
Pt1 C40 N4 C41 -155(12) .
C42 C41 N4 C40 -88(5) .
C46 C41 N4 C40 101(5) .
N4 C40 Pt1 C1 74(16) .
N4 C40 Pt1 N1 82(15) .
N4 C40 Pt1 C31 -90(15) .
N4 C40 Pt1 Pt2 175(100) .
C6 C1 Pt1 C40 -14(2) .
C2 C1 Pt1 C40 178(2) .
C6 C1 Pt1 N1 -22.8(5) .
C2 C1 Pt1 N1 169.3(6) .
C6 C1 Pt1 C31 150.1(5) .
C2 C1 Pt1 C31 -17.8(6) .
C6 C1 Pt1 Pt2 -117.9(5) .
C2 C1 Pt1 Pt2 74.2(6) .
C7 N1 Pt1 C40 -159.2(5) .
C11 N1 Pt1 C40 11.0(6) .
C7 N1 Pt1 C1 19.9(5) .
C11 N1 Pt1 C1 -169.9(6) .
C7 N1 Pt1 C31 -32.2(18) .
C11 N1 Pt1 C31 138.0(14) .
C7 N1 Pt1 Pt2 88.4(5) .
C11 N1 Pt1 Pt2 -101.4(5) .
N3 C31 Pt1 C40 105(4) .
N3 C31 Pt1 C1 -73(4) .
N3 C31 Pt1 N1 -22(5) .
N3 C31 Pt1 Pt2 -142(4) .
C19 N2 Pt2 N2 146.4(4) 2_655
C23 N2 Pt2 N2 -25.8(3) 2_655
C19 N2 Pt2 Pt1 45.5(4) .
C23 N2 Pt2 Pt1 -126.7(3) .
C19 N2 Pt2 Pt1 -113.0(4) 2_655
C23 N2 Pt2 Pt1 74.8(3) 2_655
C40 Pt1 Pt2 N2 -52.0(3) 2_655
C1 Pt1 Pt2 N2 121.8(2) 2_655
N1 Pt1 Pt2 N2 43.70(17) 2_655
C31 Pt1 Pt2 N2 -144.03(19) 2_655
C40 Pt1 Pt2 N2 124.5(3) .
C1 Pt1 Pt2 N2 -61.7(2) .
N1 Pt1 Pt2 N2 -139.78(17) .
C31 Pt1 Pt2 N2 32.49(19) .
C40 Pt1 Pt2 Pt1 -143.2(2) 2_655
C1 Pt1 Pt2 Pt1 30.6(2) 2_655
N1 Pt1 Pt2 Pt1 -47.45(15) 2_655
C31 Pt1 Pt2 Pt1 124.82(19) 2_655
